data_1100371
loop_
_publ_author_name
'Boche, Gernot'
'Boie, Christiane'
'Bosold, Ferdinand'
'Harms, Klaus'
'Marsch, Michael'

_publ_section_title
;
 [(N-Lithio-N-mesitylsulfonyloxy-tert-butylcarbamate)~2~&#x00B7;(thf)~3~]:
 Crystal Structure of a Nitrenoid
;
_journal_coden_ASTM ACIEAY
_journal_issue 1
_journal_name_full
;
 Angewandte Chemie, International Edition in English
;
_journal_page_first 115
_journal_page_last 117
_journal_paper_doi 10.1002/anie.199401151
_journal_volume 33
_journal_year 1994
_chemical_formula_sum 'C40 H64 Li2 N2 O13 S2'
_space_group_IT_number 60
_symmetry_cell_setting orthorhombic
_symmetry_Int_Tables_number 60
_symmetry_space_group_name_Hall '-P 2n 2ab'
_symmetry_space_group_name_H-M 'P b c n'
_cell_angle_alpha 90
_cell_angle_beta 90
_cell_angle_gamma 90
_cell_formula_units_Z 4
_cell_length_a 11.825(2)
_cell_length_b 21.268(8)
_cell_length_c 18.597(4)
_cod_database_code 1100371

loop_
_symmetry_equiv_pos_site_id
_symmetry_equiv_pos_as_xyz
1 x,y,z
2 1/2-x,1/2-y,1/2+z
3 1/2+x,1/2-y,-z
4 -x,y,1/2-z
5 -x,-y,-z
6 -1/2+x,-1/2+y,-1/2-z
7 -1/2-x,-1/2+y,z
8 x,-y,-1/2+z

loop_
_atom_site_label
_atom_site_type_symbol
_atom_site_fract_x
_atom_site_fract_y
_atom_site_fract_z
S1 S 0.05742 0.15501 0.45083
O1 O 0.06811 0.15266 0.52692
O2 O 0.15502 0.14039 0.40906
O3 O -0.03906 0.10595 0.43452
N1 N -0.04732 0.09419 0.35598
C1 C 0.00025 0.22797 0.42434
C2 C -0.09226 0.25169 0.46446
C3 C -0.13659 0.30920 0.44480
H1 H -0.20116 0.32501 0.47034
C4 C -0.09261 0.34447 0.38929
C5 C -0.00147 0.32004 0.35163
H2 H 0.03018 0.34455 0.31324
C6 C 0.04555 0.26192 0.36659
C7 C -0.14576 0.21816 0.52642
H3 H -0.20681 0.24297 0.54520
H4 H -0.17431 0.17824 0.51057
H5 H -0.09021 0.21169 0.56333
C8 C -0.14207 0.40686 0.36872
H6 H -0.20394 0.41662 0.40022
H7 H -0.08518 0.43887 0.37273
H8 H -0.16883 0.40500 0.32003
C9 C 0.13919 0.24038 0.31714
H9 H 0.15418 0.27236 0.28198
H10 H 0.20624 0.23278 0.34491
H11 H 0.11691 0.20232 0.29328
C10 C -0.15173 0.10551 0.33263
O4 O -0.17544 0.09484 0.26890
O5 O -0.22713 0.12837 0.38023
C11 C -0.34433 0.14236 0.35883
C12 C -0.34666 0.19222 0.30178
H12 H -0.31396 0.17602 0.25831
H13 H -0.42338 0.20472 0.29279
H14 H -0.30386 0.22792 0.31783
C13 C -0.40279 0.08245 0.33611
H15 H -0.36941 0.06711 0.29245
H16 H -0.39490 0.05135 0.37319
H17 H -0.48156 0.09091 0.32822
C14 C -0.39634 0.16671 0.42760
H18 H -0.39483 0.13448 0.46373
H19 H -0.35364 0.20236 0.44389
H20 H -0.47315 0.17916 0.41884
Li1 Li 0.09021 0.05847 0.30671
O6 O 0.18501 0.00076 0.36249
C15 C 0.30474 0.01220 0.36713
H21 H 0.32381 0.05280 0.34811
H22 H 0.34575 -0.01946 0.34117
H23? H -0.31921 0.05648 0.13686
H24? H -0.34109 -0.00841 0.17255
C16 C 0.33233 0.01153 0.44288
H25? H -0.36028 0.05126 0.04026
H26 H 0.38878 -0.01991 0.45205
C17? C -0.34399 -0.01341 0.06030
H27? H -0.40274 0.01341 0.04218
H28? H -0.37171 -0.05566 0.06466
C18 C 0.23082 -0.00795 0.48321
H29 H 0.20370 0.02758 0.50998
H30 H 0.24354 -0.04206 0.51603
H31? H -0.21743 0.03378 -0.00095
H32? H -0.23247 -0.03702 -0.02269
C19 C 0.14744 -0.02593 0.42899
H33 H 0.14288 -0.07089 0.42540
H34 H 0.07395 -0.00984 0.44092
O7 O 0.00000 -0.01452 0.25000
C20 C -0.07749 -0.05410 0.28952
H35 H -0.15411 -0.04128 0.28079
H36 H -0.06278 -0.05088 0.34015
C21 C -0.05697 -0.11848 0.26710
H37 H -0.11200 -0.12984 0.23144
H38 H -0.06223 -0.14733 0.30666
Li1C Li -0.09021 0.05847 0.19329
N1C N 0.04732 0.09419 0.14402
O3C O 0.03906 0.10595 0.06548
S1C S -0.05742 0.15501 0.04917
O1C O -0.06811 0.15266 -0.02692
O2C O -0.15502 0.14039 0.09094
C1C C -0.00025 0.22797 0.07566
C2C C 0.09226 0.25169 0.03554
C3C C 0.13659 0.30920 0.05520
H1C H 0.20116 0.32501 0.02966
C4C C 0.09261 0.34447 0.11071
C5C C 0.00147 0.32004 0.14837
H2C H -0.03018 0.34455 0.18676
C6C C -0.04555 0.26192 0.13341
C9C C -0.13919 0.24038 0.18286
H9C H -0.15418 0.27236 0.21802
H10C H -0.20624 0.23278 0.15509
H11C H -0.11691 0.20232 0.20672
C8C C 0.14207 0.40686 0.13128
H6C H 0.20394 0.41662 0.09978
H7C H 0.08518 0.43887 0.12727
H8C H 0.16883 0.40500 0.17997
C7C C 0.14576 0.21816 -0.02642
H3C H 0.20681 0.24297 -0.04520
H4C H 0.17431 0.17824 -0.01057
H5C H 0.09021 0.21169 -0.06333
C10C C 0.15173 0.10551 0.16737
O4C O 0.17544 0.09484 0.23110
O6C O -0.18501 0.00076 0.13751
C15C C -0.30474 0.01220 0.13287
H21C H -0.32381 0.05280 0.15189
H22C H -0.34575 -0.01946 0.15883
C16C C -0.33233 0.01153 0.05712
H26C H -0.38878 -0.01991 0.04795
C18C C -0.23082 -0.00795 0.01679
H29C H -0.20370 0.02758 -0.00998
H30C H -0.24354 -0.04206 -0.01603
C19C C -0.14744 -0.02593 0.07101
H33C H -0.14288 -0.07089 0.07460
H34C H -0.07395 -0.00984 0.05908
C21C C 0.05697 -0.11848 0.23290
C20C C 0.07749 -0.05410 0.21048
H35C H 0.15411 -0.04128 0.21921
H36C H 0.06278 -0.05088 0.15985
H37C H 0.11200 -0.12984 0.26856
H38C H 0.06223 -0.14733 0.19334
O5C O 0.22713 0.12837 0.11977
C11C C 0.34433 0.14236 0.14117
C12C C 0.34666 0.19222 0.19822
H12C H 0.31396 0.17602 0.24169
H13C H 0.42338 0.20472 0.20721
H14C H 0.30386 0.22792 0.18217
C13C C 0.40279 0.08245 0.16389
H15C H 0.36941 0.06711 0.20755
H16C H 0.39490 0.05135 0.12681
H17C H 0.48156 0.09091 0.17178
C14C C 0.39634 0.16671 0.07240
H18C H 0.39483 0.13448 0.03627
H19C H 0.35364 0.20236 0.05611
H20C H 0.47315 0.17916 0.08116

loop_
_atom_type_symbol
_atom_type_radius_bond
C 0.68
H 0.23
Li 1.08
N 0.68
O 0.68
S 1.02
